data_7055586
loop_
_publ_author_name
'Dai, Fangna'
'Fan, Weidong'
'Bi, Jiahui'
'Zhang, Qian'
'Zhang, XiRui'
'Liang, Tuo'
'Wang, Xingyi'
'Dong, Bin'
'Gao, Jing'

_publ_section_title
;
 Four Pb(ii) metal--organic frameworks with increasing dimensions:
 structural diversities by varying the ligands
;
_journal_issue 8
_journal_name_full 'New J. Chem.'
_journal_page_first 6867
_journal_paper_doi 10.1039/C5NJ03632A
_journal_volume 40
_journal_year 2016
_chemical_formula_moiety 'C25 H23 N O5 Pb'
_chemical_formula_sum 'C25 H23 N O5 Pb'
_chemical_formula_weight 624.63
_space_group_crystal_system monoclinic
_space_group_IT_number 15
_space_group_name_Hall '-I 2yc'
_space_group_name_H-M_alt 'I 1 2/c 1'
_symmetry_space_group_name_Hall '-I 2yc'
_symmetry_space_group_name_H-M 'I 1 2/c 1'
_atom_sites_solution_hydrogens geom
_atom_sites_solution_primary iterative
_atom_sites_solution_secondary difmap
_audit_creation_method SHELXL-2014/7
_audit_update_record
;
2016-05-21 deposited with the CCDC.
2016-05-30 downloaded from the CCDC.
;
_cell_angle_alpha 90
_cell_angle_beta 101.383(3)
_cell_angle_gamma 90
_cell_formula_units_Z 8
_cell_length_a 16.7340(6)
_cell_length_b 8.0020(2)
_cell_length_c 34.8764(9)
_cell_measurement_reflns_used 4039
_cell_measurement_temperature 293(2)
_cell_measurement_theta_max 28.4060
_cell_measurement_theta_min 3.6810
_cell_volume 4578.3(2)
_computing_cell_refinement 'SHELXL-2014/7 (Sheldrick, 2014)'
_computing_data_collection
;
CrysAlisPro, Agilent Technologies,
Version 1.171.36.32 (release 02-08-2013 CrysAlis171 .NET)
(compiled Aug  2 2013,16:46:58)
;
_computing_data_reduction
;
CrysAlisPro, Agilent Technologies,
Version 1.171.36.32 (release 02-08-2013 CrysAlis171 .NET)
(compiled Aug  2 2013,16:46:58)
;
_computing_molecular_graphics 'Olex2 (Dolomanov et al., 2009)'
_computing_publication_material 'Olex2 (Dolomanov et al., 2009)'
_computing_structure_refinement 'SHELXL-2014/7 (Sheldrick, 2014)'
_computing_structure_solution
;
Superflip (Palatinus & Chapuis, 2007;Palatinus & van der Lee, 2008;
Palatinus et al., 2012)
;
_diffrn_ambient_temperature 293(2)
_diffrn_detector_area_resol_mean 16.0450
_diffrn_measured_fraction_theta_full 0.999
_diffrn_measured_fraction_theta_max 0.998
_diffrn_measurement_device_type 'SuperNova, Dual, Cu at zero, Eos'
_diffrn_measurement_method '\w scans'
_diffrn_radiation_type MoK\a
_diffrn_radiation_wavelength 0.710
_diffrn_reflns_av_R_equivalents 0.0282
_diffrn_reflns_av_unetI/netI 0.0425
_diffrn_reflns_Laue_measured_fraction_full 0.999
_diffrn_reflns_Laue_measured_fraction_max 0.998
_diffrn_reflns_limit_h_max 20
_diffrn_reflns_limit_h_min -13
_diffrn_reflns_limit_k_max 10
_diffrn_reflns_limit_k_min -9
_diffrn_reflns_limit_l_max 41
_diffrn_reflns_limit_l_min -43
_diffrn_reflns_number 9829
_diffrn_reflns_point_group_measured_fraction_full 0.999
_diffrn_reflns_point_group_measured_fraction_max 0.998
_diffrn_reflns_theta_full 25.214
_diffrn_reflns_theta_max 26.343
_diffrn_reflns_theta_min 2.956
_diffrn_source 'SuperNova (Mo) X-ray Source'
_exptl_absorpt_coefficient_mu 7.406
_exptl_absorpt_correction_T_max 1.00000
_exptl_absorpt_correction_T_min 0.67892
_exptl_absorpt_correction_type multi-scan
_exptl_absorpt_process_details
;
CrysAlisPro, Agilent Technologies,
Version 1.171.36.32 (release 02-08-2013 CrysAlis171 .NET)
(compiled Aug  2 2013,16:46:58)
Empirical absorption correction using spherical harmonics,
 implemented in SCALE3 ABSPACK scaling algorithm.
;
_exptl_crystal_colour colorless
_exptl_crystal_density_diffrn 1.812
_exptl_crystal_density_method 'not measured'
_exptl_crystal_description needle-shaped
_exptl_crystal_F_000 2416
_exptl_crystal_size_max 0.21
_exptl_crystal_size_mid 0.03
_exptl_crystal_size_min 0.02
_refine_diff_density_max 1.513
_refine_diff_density_min -1.154
_refine_diff_density_rms 0.107
_refine_ls_extinction_method none
_refine_ls_goodness_of_fit_ref 1.048
_refine_ls_hydrogen_treatment constr
_refine_ls_matrix_type full
_refine_ls_number_parameters 420
_refine_ls_number_reflns 4664
_refine_ls_number_restraints 467
_refine_ls_restrained_S_all 1.023
_refine_ls_R_factor_all 0.0451
_refine_ls_R_factor_gt 0.0315
_refine_ls_shift/su_max 0.002
_refine_ls_shift/su_mean 0.000
_refine_ls_structure_factor_coef Fsqd
_refine_ls_weighting_details 'w=1/[\s^2^(Fo^2^)+(0.0185P)^2^+8.0261P] where P=(Fo^2^+2Fc^2^)/3'
_refine_ls_weighting_scheme calc
_refine_ls_wR_factor_gt 0.0568
_refine_ls_wR_factor_ref 0.0622
_reflns_Friedel_coverage 0.000
_reflns_number_gt 3753
_reflns_number_total 4664
_reflns_threshold_expression 'I > 2\s(I)'
_cod_data_source_file c5nj03632a2.cif
_cod_data_source_block shelx
_cod_depositor_comments 'Adding full bibliography for 7055584--7055587.cif.'
_cod_database_code 7055586
_shelx_shelxl_version_number 2014/7
_shelx_space_group_comment
;
The symmetry employed for this shelxl refinement is uniquely defined
by the following loop, which should always be used as a source of
symmetry information in preference to the above space-group names.
They are only intended as comments.
;

loop_
_space_group_symop_operation_xyz
'x, y, z'
'-x, y, -z+1/2'
'x+1/2, y+1/2, z+1/2'
'-x+1/2, y+1/2, -z+1'
'-x, -y, -z'
'x, -y, z-1/2'
'-x+1/2, -y+1/2, -z+1/2'
'x+1/2, -y+1/2, z'

loop_
_atom_site_label
_atom_site_type_symbol
_atom_site_fract_x
_atom_site_fract_y
_atom_site_fract_z
_atom_site_U_iso_or_equiv
_atom_site_adp_type
_atom_site_occupancy
_atom_site_site_symmetry_order
_atom_site_calc_flag
_atom_site_refinement_flags_posn
_atom_site_refinement_flags_adp
_atom_site_refinement_flags_occupancy
_atom_site_disorder_assembly
_atom_site_disorder_group
Pb1 Pb 0.71272(2) 0.59870(2) 0.49561(2) 0.03931(7) Uani 1 1 d D . . . .
O1 O 0.7134(2) 0.3581(4) 0.45287(10) 0.0568(10) Uani 1 1 d . . . . .
O2 O 0.6111(2) 0.5233(5) 0.42886(11) 0.0632(11) Uani 1 1 d . . . . .
O3 O 0.6172(3) 0.4993(6) 0.54190(13) 0.0763(14) Uani 1 1 d . . . . .
O4 O 0.7329(2) 0.3691(4) 0.54438(10) 0.0493(9) Uani 1 1 d . . . . .
O5 O 0.8626(4) 0.5452(11) 0.5019(3) 0.070(2) Uani 0.6125 1 d D U P A 1
N1 N 0.9656(6) 0.5672(12) 0.5536(3) 0.063(2) Uani 0.6125 1 d D U P A 1
C1 C 0.6558(3) 0.4034(7) 0.42506(14) 0.0430(12) Uani 1 1 d . . . . .
C5 C 0.6409(6) 0.1605(12) 0.31469(19) 0.041(2) Uani 0.5016 1 d DG U P B 1
C4 C 0.7082(5) 0.1320(10) 0.3444(2) 0.041(2) Uani 0.5016 1 d G U P B 1
H4 H 0.7499 0.0624 0.3400 0.050 Uiso 0.5016 1 calc R U P B 1
C3 C 0.7130(5) 0.2077(11) 0.3807(2) 0.039(2) Uani 0.5016 1 d G U P B 1
H3 H 0.7580 0.1887 0.4005 0.047 Uiso 0.5016 1 calc R U P B 1
C2 C 0.6505(6) 0.3118(11) 0.3872(2) 0.037(2) Uani 0.5016 1 d G U P B 1
C7 C 0.5833(6) 0.3402(11) 0.3575(3) 0.034(2) Uani 0.5016 1 d G U P B 1
H7 H 0.5415 0.4099 0.3619 0.040 Uiso 0.5016 1 calc R U P B 1
C6 C 0.5785(5) 0.2646(13) 0.3212(2) 0.040(2) Uani 0.5016 1 d G U P B 1
H6 H 0.5335 0.2836 0.3014 0.047 Uiso 0.5016 1 calc R U P B 1
C8 C 0.6421(5) 0.0824(10) 0.2749(2) 0.028(2) Uani 0.5016 1 d DG U P B 1
C9 C 0.6455(4) -0.0911(10) 0.27414(16) 0.037(2) Uani 0.5016 1 d G U P B 1
H9 H 0.6464 -0.1520 0.2969 0.045 Uiso 0.5016 1 calc R U P B 1
C12 C 0.6475(4) -0.1736(7) 0.2393(2) 0.034(2) Uani 0.5016 1 d DG U P B 1
C13 C 0.6461(5) -0.0826(12) 0.20519(16) 0.031(2) Uani 0.5016 1 d DG U P B 1
C14 C 0.6427(6) 0.0909(11) 0.2060(2) 0.037(2) Uani 0.5016 1 d G U P B 1
H14 H 0.6418 0.1517 0.1832 0.045 Uiso 0.5016 1 calc R U P B 1
C16 C 0.6407(4) 0.1734(7) 0.2409(3) 0.039(2) Uani 0.5016 1 d DG U P B 1
C10 C 0.5866(5) -0.2266(12) 0.2998(3) 0.056(3) Uani 0.4984 1 d D . P B 2
H10A H 0.6367 -0.2707 0.3145 0.084 Uiso 0.4984 1 calc R U P B 2
H10B H 0.5530 -0.3167 0.2877 0.084 Uiso 0.4984 1 calc R U P B 2
H10C H 0.5586 -0.1667 0.3170 0.084 Uiso 0.4984 1 calc R U P B 2
C11 C 0.6530(6) -0.3658(10) 0.2407(3) 0.057(3) Uani 0.5016 1 d D . P B 1
H11A H 0.6790 -0.4007 0.2664 0.085 Uiso 0.5016 1 calc R U P B 1
H11B H 0.6842 -0.4040 0.2220 0.085 Uiso 0.5016 1 calc R U P B 1
H11C H 0.5991 -0.4125 0.2344 0.085 Uiso 0.5016 1 calc R U P B 1
C15 C 0.6566(6) 0.2214(13) 0.1779(3) 0.059(3) Uani 0.4984 1 d D . P B 2
H15A H 0.7119 0.2593 0.1852 0.088 Uiso 0.4984 1 calc R U P B 2
H15B H 0.6204 0.3154 0.1762 0.088 Uiso 0.4984 1 calc R U P B 2
H15C H 0.6490 0.1665 0.1529 0.088 Uiso 0.4984 1 calc R U P B 2
C17 C 0.6377(6) 0.3662(10) 0.2390(3) 0.048(3) Uani 0.5016 1 d D . P B 1
H17A H 0.5877 0.4046 0.2455 0.072 Uiso 0.5016 1 calc R U P B 1
H17B H 0.6405 0.4025 0.2131 0.072 Uiso 0.5016 1 calc R U P B 1
H17C H 0.6830 0.4114 0.2573 0.072 Uiso 0.5016 1 calc R U P B 1
C18 C 0.6437(3) -0.1600(6) 0.16565(13) 0.0400(12) Uani 1 1 d D . . . .
C19 C 0.5881(3) -0.2770(8) 0.14741(16) 0.0600(17) Uani 1 1 d . . . . .
H19 H 0.5444 -0.3055 0.1589 0.072 Uiso 1 1 calc R U . . .
C20 C 0.5953(3) -0.3530(7) 0.11275(16) 0.0540(15) Uani 1 1 d . . . . .
H20 H 0.5564 -0.4299 0.1011 0.065 Uiso 1 1 calc R U . . .
C21 C 0.6608(3) -0.3145(6) 0.09534(13) 0.0368(11) Uani 1 1 d . . . . .
C22 C 0.7177(3) -0.2013(6) 0.11333(14) 0.0419(12) Uani 1 1 d . . . . .
H22 H 0.7624 -0.1762 0.1022 0.050 Uiso 1 1 calc R U . . .
C23 C 0.7093(3) -0.1244(6) 0.14787(14) 0.0412(12) Uani 1 1 d . . . . .
H23 H 0.7482 -0.0472 0.1594 0.049 Uiso 1 1 calc R U . . .
C24 C 0.6697(3) 0.3986(6) 0.55793(15) 0.0421(12) Uani 1 1 d . . . . .
C25 C 0.9212(6) 0.6219(14) 0.5189(3) 0.069(2) Uani 0.6125 1 d D U P A 1
H25 H 0.9363 0.7203 0.5081 0.083 Uiso 0.6125 1 calc R U P A 1
C26 C 1.0404(9) 0.616(2) 0.5752(5) 0.095(5) Uani 0.6125 1 d D U P A 1
H26A H 1.0764 0.5211 0.5791 0.142 Uiso 0.6125 1 calc R U P A 1
H26B H 1.0334 0.6578 0.6001 0.142 Uiso 0.6125 1 calc R U P A 1
H26C H 1.0632 0.7014 0.5614 0.142 Uiso 0.6125 1 calc R U P A 1
C27 C 0.9453(7) 0.4302(13) 0.5742(4) 0.100(4) Uani 0.6125 1 d D U P A 1
H27A H 0.8875 0.4290 0.5730 0.150 Uiso 0.6125 1 calc R U P A 1
H27B H 0.9732 0.4374 0.6010 0.150 Uiso 0.6125 1 calc R U P A 1
H27C H 0.9612 0.3293 0.5628 0.150 Uiso 0.6125 1 calc R U P A 1
O5A O 0.8560(5) 0.4814(19) 0.5080(5) 0.073(3) Uani 0.3875 1 d D U P A 2
C25A C 0.9160(9) 0.491(2) 0.5343(5) 0.078(3) Uani 0.3875 1 d D U P A 2
H25A H 0.9215 0.4059 0.5528 0.093 Uiso 0.3875 1 calc R U P A 2
N1A N 0.9769(10) 0.6112(19) 0.5407(5) 0.069(3) Uani 0.3875 1 d D U P A 2
C27A C 0.9792(10) 0.730(2) 0.5115(4) 0.078(4) Uani 0.3875 1 d D U P A 2
H27D H 0.9340 0.7129 0.4902 0.117 Uiso 0.3875 1 calc R U P A 2
H27E H 1.0293 0.7193 0.5023 0.117 Uiso 0.3875 1 calc R U P A 2
H27F H 0.9759 0.8403 0.5221 0.117 Uiso 0.3875 1 calc R U P A 2
C26A C 1.0401(14) 0.674(3) 0.5693(6) 0.074(5) Uani 0.3875 1 d D U P A 2
H26D H 1.0296 0.6485 0.5948 0.111 Uiso 0.3875 1 calc R U P A 2
H26E H 1.0435 0.7929 0.5664 0.111 Uiso 0.3875 1 calc R U P A 2
H26F H 1.0907 0.6237 0.5665 0.111 Uiso 0.3875 1 calc R U P A 2
C8A C 0.6171(4) 0.0632(11) 0.27463(18) 0.035(3) Uani 0.4984 1 d DG . P B 2
C9A C 0.6051(3) -0.1071(10) 0.26802(17) 0.034(2) Uani 0.4984 1 d DG U P B 2
C12A C 0.6097(4) -0.1746(8) 0.2318(2) 0.035(2) Uani 0.4984 1 d G U P B 2
H12A H 0.6017 -0.2886 0.2274 0.042 Uiso 0.4984 1 calc R U P B 2
C13A C 0.6261(5) -0.0719(12) 0.20217(15) 0.034(3) Uani 0.4984 1 d DG . P B 2
C14A C 0.6381(4) 0.0984(11) 0.2088(2) 0.039(2) Uani 0.4984 1 d DG U P B 2
C16A C 0.6336(5) 0.1660(7) 0.2450(3) 0.039(2) Uani 0.4984 1 d G U P B 2
H16A H 0.6416 0.2799 0.2494 0.047 Uiso 0.4984 1 calc R U P B 2
C5A C 0.6247(6) 0.1481(11) 0.31471(19) 0.042(2) Uani 0.4984 1 d DG U P B 2
C4A C 0.6749(5) 0.0817(9) 0.3477(2) 0.043(2) Uani 0.4984 1 d G U P B 2
H4A H 0.7025 -0.0180 0.3460 0.051 Uiso 0.4984 1 calc R U P B 2
C3A C 0.6840(5) 0.1645(10) 0.38336(19) 0.040(2) Uani 0.4984 1 d G U P B 2
H3A H 0.7176 0.1201 0.4054 0.048 Uiso 0.4984 1 calc R U P B 2
C2A C 0.6427(6) 0.3135(10) 0.3860(2) 0.036(2) Uani 0.4984 1 d G U P B 2
C7A C 0.5925(6) 0.3799(9) 0.3530(3) 0.036(2) Uani 0.4984 1 d G U P B 2
H7A H 0.5649 0.4796 0.3547 0.043 Uiso 0.4984 1 calc R U P B 2
C6A C 0.5835(6) 0.2971(12) 0.3173(2) 0.038(2) Uani 0.4984 1 d G U P B 2
H6A H 0.5499 0.3415 0.2953 0.046 Uiso 0.4984 1 calc R U P B 2

loop_
_atom_site_aniso_label
_atom_site_aniso_U_11
_atom_site_aniso_U_22
_atom_site_aniso_U_33
_atom_site_aniso_U_23
_atom_site_aniso_U_13
_atom_site_aniso_U_12
Pb1 0.06145(14) 0.03247(11) 0.02505(10) -0.00167(9) 0.01107(8) -0.00456(10)
O1 0.097(3) 0.040(2) 0.029(2) -0.0089(16) 0.001(2) 0.008(2)
O2 0.069(2) 0.065(3) 0.052(3) -0.026(2) 0.003(2) 0.015(2)
O3 0.079(3) 0.087(3) 0.072(3) 0.049(3) 0.039(2) 0.035(3)
O4 0.074(2) 0.046(2) 0.034(2) 0.0064(17) 0.0257(19) 0.009(2)
O5 0.059(4) 0.075(6) 0.076(5) 0.013(4) 0.013(3) 0.003(4)
N1 0.059(4) 0.055(5) 0.072(5) 0.010(4) 0.003(4) -0.006(4)
C1 0.060(3) 0.041(3) 0.026(3) 0.002(3) 0.005(2) -0.015(3)
C5 0.053(4) 0.038(4) 0.031(4) -0.006(3) 0.004(3) 0.007(4)
C4 0.051(5) 0.036(4) 0.035(4) -0.007(4) 0.002(4) 0.004(4)
C3 0.050(5) 0.033(4) 0.030(4) -0.006(3) 0.000(4) -0.003(4)
C2 0.050(4) 0.031(4) 0.028(4) -0.002(4) 0.005(4) -0.003(4)
C7 0.045(4) 0.030(4) 0.029(4) 0.002(4) 0.011(3) 0.005(4)
C6 0.048(4) 0.038(4) 0.030(4) -0.001(4) 0.001(3) 0.009(4)
C8 0.030(4) 0.027(4) 0.025(4) -0.010(4) -0.001(3) 0.005(4)
C9 0.047(5) 0.034(4) 0.030(4) -0.001(4) 0.006(4) -0.001(4)
C12 0.041(5) 0.027(4) 0.032(4) -0.011(3) 0.004(4) -0.012(4)
C13 0.032(4) 0.031(4) 0.032(5) -0.003(4) 0.014(4) -0.005(4)
C14 0.048(4) 0.037(4) 0.029(4) -0.006(4) 0.010(4) -0.003(4)
C16 0.047(4) 0.035(4) 0.034(4) -0.006(4) 0.008(4) -0.001(4)
C10 0.085(8) 0.040(6) 0.054(7) -0.008(6) 0.037(6) -0.020(6)
C11 0.096(9) 0.032(6) 0.040(6) 0.005(5) 0.009(6) 0.009(6)
C15 0.102(9) 0.041(6) 0.035(6) 0.008(5) 0.019(6) -0.006(7)
C17 0.071(7) 0.036(6) 0.038(6) -0.006(5) 0.012(5) 0.006(5)
C18 0.057(3) 0.036(3) 0.028(3) -0.004(2) 0.013(2) -0.005(3)
C19 0.067(4) 0.068(4) 0.056(4) -0.032(3) 0.040(3) -0.033(3)
C20 0.064(3) 0.055(4) 0.048(3) -0.025(3) 0.024(3) -0.023(3)
C21 0.053(3) 0.028(3) 0.032(3) -0.001(2) 0.016(2) 0.006(2)
C22 0.050(3) 0.041(3) 0.037(3) -0.003(3) 0.014(2) -0.003(3)
C23 0.043(3) 0.044(3) 0.036(3) -0.008(2) 0.005(2) -0.007(2)
C24 0.060(3) 0.033(3) 0.034(3) -0.005(2) 0.011(3) -0.004(3)
C25 0.060(4) 0.070(5) 0.076(5) 0.007(4) 0.011(4) -0.002(4)
C26 0.096(8) 0.080(10) 0.095(9) -0.001(8) -0.013(7) -0.002(8)
C27 0.097(7) 0.087(8) 0.102(8) 0.026(7) -0.013(7) -0.006(7)
O5A 0.064(5) 0.081(7) 0.074(6) 0.005(6) 0.013(4) -0.022(5)
C25A 0.071(5) 0.079(6) 0.079(5) 0.010(5) 0.006(5) -0.006(5)
N1A 0.064(5) 0.064(6) 0.076(6) 0.010(5) 0.004(5) 0.001(5)
C27A 0.073(9) 0.073(10) 0.082(10) 0.021(9) 0.002(8) 0.010(8)
C26A 0.064(8) 0.067(11) 0.087(10) 0.012(9) 0.005(8) -0.021(8)
C8A 0.023(6) 0.050(8) 0.031(6) -0.005(5) 0.005(4) 0.000(5)
C9A 0.033(5) 0.036(4) 0.032(4) -0.004(4) 0.002(4) -0.007(4)
C12A 0.040(5) 0.030(4) 0.036(4) -0.007(4) 0.007(4) -0.011(4)
C13A 0.035(6) 0.043(7) 0.023(6) -0.012(6) 0.002(4) -0.008(5)
C14A 0.049(4) 0.036(4) 0.032(4) -0.002(4) 0.007(4) -0.005(4)
C16A 0.051(4) 0.032(4) 0.034(4) -0.006(4) 0.004(4) 0.000(4)
C5A 0.051(4) 0.036(4) 0.033(4) -0.006(4) -0.005(4) 0.005(4)
C4A 0.055(5) 0.034(4) 0.034(4) -0.007(4) -0.001(4) 0.006(4)
C3A 0.052(5) 0.034(4) 0.031(4) -0.002(3) 0.001(4) 0.002(4)
C2A 0.049(4) 0.031(4) 0.030(4) -0.003(4) 0.009(4) -0.003(4)
C7A 0.047(4) 0.031(4) 0.031(4) 0.001(4) 0.007(3) 0.004(4)
C6A 0.048(4) 0.035(4) 0.029(4) -0.001(4) 0.002(3) 0.006(4)

loop_
_atom_type_symbol
_atom_type_description
_atom_type_scat_dispersion_real
_atom_type_scat_dispersion_imag
_atom_type_scat_source
C C 0.0033 0.0016 'International Tables Vol C Tables 4.2.6.8 and 6.1.1.4'
H H 0.0000 0.0000 'International Tables Vol C Tables 4.2.6.8 and 6.1.1.4'
N N 0.0061 0.0033 'International Tables Vol C Tables 4.2.6.8 and 6.1.1.4'
O O 0.0106 0.0060 'International Tables Vol C Tables 4.2.6.8 and 6.1.1.4'
Pb Pb -3.3944 10.1111 'International Tables Vol C Tables 4.2.6.8 and 6.1.1.4'

loop_
_geom_angle_atom_site_label_1
_geom_angle_atom_site_label_2
_geom_angle_atom_site_label_3
_geom_angle
_geom_angle_site_symmetry_3
O1 Pb1 O4 79.50(12) .
O1 Pb1 O5 78.1(3) .
O4 Pb1 O5 79.4(2) .
O1 Pb1 O5A 72.1(4) .
O4 Pb1 O5A 67.2(4) .
O1 Pb1 O3 102.40(15) .
O4 Pb1 O3 50.75(11) .
O5 Pb1 O3 128.1(2) .
O5A Pb1 O3 117.1(4) .
O1 Pb1 O2 50.66(12) .
O4 Pb1 O2 114.06(13) .
O5 Pb1 O2 119.4(3) .
O5A Pb1 O2 119.0(4) .
O3 Pb1 O2 96.21(14) .
C1 O1 Pb1 98.4(3) .
C1 O2 Pb1 88.5(3) .
C24 O3 Pb1 90.7(3) .
C24 O4 Pb1 96.2(3) .
C25 O5 Pb1 131.0(8) .
C25 N1 C26 132.2(10) .
C25 N1 C27 124.5(10) .
C26 N1 C27 103.1(7) .
O2 C1 O1 121.3(5) .
O2 C1 C2 122.8(6) .
O1 C1 C2 115.8(6) .
O2 C1 C2A 118.6(6) .
O1 C1 C2A 120.1(6) .
C4 C5 C6 120.0 .
C4 C5 C8 117.2(7) .
C6 C5 C8 122.7(7) .
C5 C4 C3 120.0 .
C5 C4 H4 120.0 .
C3 C4 H4 120.0 .
C2 C3 C4 120.0 .
C2 C3 H3 120.0 .
C4 C3 H3 120.0 .
C3 C2 C7 120.0 .
C3 C2 C1 121.5(7) .
C7 C2 C1 118.4(7) .
C6 C7 C2 120.0 .
C6 C7 H7 120.0 .
C2 C7 H7 120.0 .
C7 C6 C5 120.0 .
C7 C6 H6 120.0 .
C5 C6 H6 120.0 .
C9 C8 C16 120.0 .
C9 C8 C5 115.8(7) .
C16 C8 C5 124.2(7) .
C12 C9 C8 120.0 .
C12 C9 H9 120.0 .
C8 C9 H9 120.0 .
C9 C12 C13 120.0 .
C9 C12 C11 117.3(7) .
C13 C12 C11 122.7(7) .
C14 C13 C12 120.0 .
C14 C13 C18 115.8(7) .
C12 C13 C18 124.1(7) .
C16 C14 C13 120.0 .
C16 C14 H14 120.0 .
C13 C14 H14 120.0 .
C14 C16 C8 120.0 .
C14 C16 C17 116.4(8) .
C8 C16 C17 123.6(8) .
C9A C10 H10A 109.5 .
C9A C10 H10B 109.5 .
H10A C10 H10B 109.5 .
C9A C10 H10C 109.5 .
H10A C10 H10C 109.5 .
H10B C10 H10C 109.5 .
C12 C11 H11A 109.5 .
C12 C11 H11B 109.5 .
H11A C11 H11B 109.5 .
C12 C11 H11C 109.5 .
H11A C11 H11C 109.5 .
H11B C11 H11C 109.5 .
C14A C15 H15A 109.5 .
C14A C15 H15B 109.5 .
H15A C15 H15B 109.5 .
C14A C15 H15C 109.5 .
H15A C15 H15C 109.5 .
H15B C15 H15C 109.5 .
C16 C17 H17A 109.5 .
C16 C17 H17B 109.5 .
H17A C17 H17B 109.5 .
C16 C17 H17C 109.5 .
H17A C17 H17C 109.5 .
H17B C17 H17C 109.5 .
C19 C18 C23 116.8(4) .
C19 C18 C13 126.4(5) .
C23 C18 C13 116.3(5) .
C19 C18 C13A 118.1(5) .
C23 C18 C13A 125.0(5) .
C20 C19 C18 122.3(4) .
C20 C19 H19 118.9 .
C18 C19 H19 118.9 .
C19 C20 C21 119.9(5) .
C19 C20 H20 120.0 .
C21 C20 H20 120.0 .
C22 C21 C20 118.9(4) .
C22 C21 C24 120.9(4) 6
C20 C21 C24 120.2(5) 6
C21 C22 C23 120.7(4) .
C21 C22 H22 119.7 .
C23 C22 H22 119.7 .
C22 C23 C18 121.4(4) .
C22 C23 H23 119.3 .
C18 C23 H23 119.3 .
O3 C24 O4 121.5(5) .
O3 C24 C21 120.0(5) 6_556
O4 C24 C21 118.4(5) 6_556
O5 C25 N1 121.4(12) .
O5 C25 H25 119.3 .
N1 C25 H25 119.3 .
N1 C26 H26A 109.5 .
N1 C26 H26B 109.5 .
H26A C26 H26B 109.5 .
N1 C26 H26C 109.5 .
H26A C26 H26C 109.5 .
H26B C26 H26C 109.5 .
N1 C27 H27A 109.5 .
N1 C27 H27B 109.5 .
H27A C27 H27B 109.5 .
N1 C27 H27C 109.5 .
H27A C27 H27C 109.5 .
H27B C27 H27C 109.5 .
C25A O5A Pb1 135.6(14) .
O5A C25A N1A 129.4(19) .
O5A C25A H25A 115.3 .
N1A C25A H25A 115.3 .
C25A N1A C26A 142.5(15) .
C25A N1A C27A 118.6(15) .
C26A N1A C27A 98.6(8) .
N1A C27A H27D 109.5 .
N1A C27A H27E 109.5 .
H27D C27A H27E 109.5 .
N1A C27A H27F 109.5 .
H27D C27A H27F 109.5 .
H27E C27A H27F 109.5 .
N1A C26A H26D 109.5 .
N1A C26A H26E 109.5 .
H26D C26A H26E 109.5 .
N1A C26A H26F 109.5 .
H26D C26A H26F 109.5 .
H26E C26A H26F 109.5 .
C9A C8A C16A 120.0 .
C9A C8A C5A 124.6(7) .
C16A C8A C5A 115.0(7) .
C8A C9A C12A 120.0 .
C8A C9A C10 122.1(7) .
C12A C9A C10 117.9(7) .
C13A C12A C9A 120.0 .
C13A C12A H12A 120.0 .
C9A C12A H12A 120.0 .
C12A C13A C14A 120.0 .
C12A C13A C18 116.4(7) .
C14A C13A C18 122.9(7) .
C13A C14A C16A 120.0 .
C13A C14A C15 123.7(8) .
C16A C14A C15 116.3(8) .
C14A C16A C8A 120.0 .
C14A C16A H16A 120.0 .
C8A C16A H16A 120.0 .
C4A C5A C6A 120.0 .
C4A C5A C8A 120.8(7) .
C6A C5A C8A 119.1(7) .
C5A C4A C3A 120.0 .
C5A C4A H4A 120.0 .
C3A C4A H4A 120.0 .
C4A C3A C2A 120.0 .
C4A C3A H3A 120.0 .
C2A C3A H3A 120.0 .
C7A C2A C3A 120.0 .
C7A C2A C1 121.3(7) .
C3A C2A C1 118.7(7) .
C6A C7A C2A 120.0 .
C6A C7A H7A 120.0 .
C2A C7A H7A 120.0 .
C7A C6A C5A 120.0 .
C7A C6A H6A 120.0 .
C5A C6A H6A 120.0 .

loop_
_geom_bond_atom_site_label_1
_geom_bond_atom_site_label_2
_geom_bond_distance
_geom_bond_site_symmetry_2
Pb1 O1 2.436(3) .
Pb1 O4 2.481(3) .
Pb1 O5 2.511(6) .
Pb1 O5A 2.531(8) .
Pb1 O3 2.610(4) .
Pb1 O2 2.667(4) .
O1 C1 1.277(6) .
O2 C1 1.240(6) .
O3 C24 1.240(6) .
O4 C24 1.263(6) .
O5 C25 1.209(10) .
N1 C25 1.361(7) .
N1 C26 1.382(7) .
N1 C27 1.389(7) .
C1 C2 1.497(7) .
C1 C2A 1.518(8) .
C5 C4 1.3900 .
C5 C6 1.3900 .
C5 C8 1.524(5) .
C4 C3 1.3900 .
C4 H4 0.9300 .
C3 C2 1.3900 .
C3 H3 0.9300 .
C2 C7 1.3900 .
C7 C6 1.3900 .
C7 H7 0.9300 .
C6 H6 0.9300 .
C8 C9 1.3900 .
C8 C16 1.3900 .
C9 C12 1.3900 .
C9 H9 0.9300 .
C12 C13 1.3900 .
C12 C11 1.541(7) .
C13 C14 1.3900 .
C13 C18 1.505(6) .
C14 C16 1.3900 .
C14 H14 0.9300 .
C16 C17 1.545(7) .
C10 C9A 1.541(7) .
C10 H10A 0.9600 .
C10 H10B 0.9600 .
C10 H10C 0.9600 .
C11 H11A 0.9600 .
C11 H11B 0.9600 .
C11 H11C 0.9600 .
C15 C14A 1.535(7) .
C15 H15A 0.9600 .
C15 H15B 0.9600 .
C15 H15C 0.9600 .
C17 H17A 0.9600 .
C17 H17B 0.9600 .
C17 H17C 0.9600 .
C18 C19 1.384(7) .
C18 C23 1.392(6) .
C18 C13A 1.534(6) .
C19 C20 1.380(7) .
C19 H19 0.9300 .
C20 C21 1.387(6) .
C20 H20 0.9300 .
C21 C22 1.374(7) .
C21 C24 1.501(6) 6
C22 C23 1.385(6) .
C22 H22 0.9300 .
C23 H23 0.9300 .
C24 C21 1.501(6) 6_556
C25 H25 0.9300 .
C26 H26A 0.9600 .
C26 H26B 0.9600 .
C26 H26C 0.9600 .
C27 H27A 0.9600 .
C27 H27B 0.9600 .
C27 H27C 0.9600 .
O5A C25A 1.221(11) .
C25A N1A 1.386(8) .
C25A H25A 0.9300 .
N1A C26A 1.397(8) .
N1A C27A 1.400(8) .
C27A H27D 0.9600 .
C27A H27E 0.9600 .
C27A H27F 0.9600 .
C26A H26D 0.9600 .
C26A H26E 0.9600 .
C26A H26F 0.9600 .
C8A C9A 1.3900 .
C8A C16A 1.3900 .
C8A C5A 1.537(5) .
C9A C12A 1.3900 .
C12A C13A 1.3900 .
C12A H12A 0.9300 .
C13A C14A 1.3900 .
C14A C16A 1.3900 .
C16A H16A 0.9300 .
C5A C4A 1.3900 .
C5A C6A 1.3900 .
C4A C3A 1.3900 .
C4A H4A 0.9300 .
C3A C2A 1.3900 .
C3A H3A 0.9300 .
C2A C7A 1.3900 .
C7A C6A 1.3900 .
C7A H7A 0.9300 .
C6A H6A 0.9300 .

loop_
_geom_torsion_atom_site_label_1
_geom_torsion_atom_site_label_2
_geom_torsion_atom_site_label_3
_geom_torsion_atom_site_label_4
_geom_torsion
_geom_torsion_site_symmetry_1
_geom_torsion_site_symmetry_4
Pb1 O2 C1 O1 10.4(5) . .
Pb1 O2 C1 C2 -164.8(6) . .
Pb1 O2 C1 C2A -167.8(5) . .
Pb1 O1 C1 O2 -11.5(5) . .
Pb1 O1 C1 C2 164.0(5) . .
Pb1 O1 C1 C2A 166.6(5) . .
C6 C5 C4 C3 0.0 . .
C8 C5 C4 C3 176.2(8) . .
C5 C4 C3 C2 0.0 . .
C4 C3 C2 C7 0.0 . .
C4 C3 C2 C1 -176.3(8) . .
O2 C1 C2 C3 163.6(5) . .
O1 C1 C2 C3 -11.8(8) . .
O2 C1 C2 C7 -12.8(8) . .
O1 C1 C2 C7 171.8(5) . .
C3 C2 C7 C6 0.0 . .
C1 C2 C7 C6 176.4(7) . .
C2 C7 C6 C5 0.0 . .
C4 C5 C6 C7 0.0 . .
C8 C5 C6 C7 -176.0(8) . .
C4 C5 C8 C9 61.9(7) . .
C6 C5 C8 C9 -122.0(5) . .
C4 C5 C8 C16 -117.6(6) . .
C6 C5 C8 C16 58.5(8) . .
C16 C8 C9 C12 0.0 . .
C5 C8 C9 C12 -179.5(7) . .
C8 C9 C12 C13 0.0 . .
C8 C9 C12 C11 178.8(4) . .
C9 C12 C13 C14 0.0 . .
C11 C12 C13 C14 -178.7(5) . .
C9 C12 C13 C18 -176.8(7) . .
C11 C12 C13 C18 4.5(8) . .
C12 C13 C14 C16 0.0 . .
C18 C13 C14 C16 177.0(7) . .
C13 C14 C16 C8 0.0 . .
C13 C14 C16 C17 179.5(4) . .
C9 C8 C16 C14 0.0 . .
C5 C8 C16 C14 179.5(8) . .
C9 C8 C16 C17 -179.5(5) . .
C5 C8 C16 C17 0.0(8) . .
C14 C13 C18 C19 -123.6(6) . .
C12 C13 C18 C19 53.3(9) . .
C14 C13 C18 C23 64.3(6) . .
C12 C13 C18 C23 -118.8(6) . .
C23 C18 C19 C20 -1.5(9) . .
C13 C18 C19 C20 -173.6(7) . .
C13A C18 C19 C20 174.8(6) . .
C18 C19 C20 C21 1.0(10) . .
C19 C20 C21 C22 0.4(8) . .
C19 C20 C21 C24 179.1(5) . 6
C20 C21 C22 C23 -1.2(8) . .
C24 C21 C22 C23 -179.9(5) 6 .
C21 C22 C23 C18 0.7(8) . .
C19 C18 C23 C22 0.7(8) . .
C13 C18 C23 C22 173.6(6) . .
C13A C18 C23 C22 -175.4(6) . .
Pb1 O3 C24 O4 -9.4(5) . .
Pb1 O3 C24 C21 167.8(4) . 6_556
Pb1 O4 C24 O3 9.9(6) . .
Pb1 O4 C24 C21 -167.3(4) . 6_556
Pb1 O5 C25 N1 103.6(12) . .
C26 N1 C25 O5 168.3(16) . .
C27 N1 C25 O5 -5.5(19) . .
Pb1 O5A C25A N1A -86(3) . .
O5A C25A N1A C26A 163(3) . .
O5A C25A N1A C27A -9(3) . .
C16A C8A C9A C12A 0.0 . .
C5A C8A C9A C12A -171.6(7) . .
C16A C8A C9A C10 -179.92(14) . .
C5A C8A C9A C10 8.5(8) . .
C8A C9A C12A C13A 0.0 . .
C10 C9A C12A C13A 179.93(13) . .
C9A C12A C13A C14A 0.0 . .
C9A C12A C13A C18 170.4(6) . .
C19 C18 C13A C12A 52.4(6) . .
C23 C18 C13A C12A -131.6(5) . .
C19 C18 C13A C14A -137.5(5) . .
C23 C18 C13A C14A 38.5(8) . .
C12A C13A C14A C16A 0.0 . .
C18 C13A C14A C16A -169.7(6) . .
C12A C13A C14A C15 179.98(17) . .
C18 C13A C14A C15 10.2(6) . .
C13A C14A C16A C8A 0.0 . .
C15 C14A C16A C8A -179.99(15) . .
C9A C8A C16A C14A 0.0 . .
C5A C8A C16A C14A 172.4(7) . .
C9A C8A C5A C4A 46.8(9) . .
C16A C8A C5A C4A -125.2(5) . .
C9A C8A C5A C6A -136.2(5) . .
C16A C8A C5A C6A 51.8(6) . .
C6A C5A C4A C3A 0.0 . .
C8A C5A C4A C3A 177.0(8) . .
C5A C4A C3A C2A 0.0 . .
C4A C3A C2A C7A 0.0 . .
C4A C3A C2A C1 -178.2(7) . .
O2 C1 C2A C7A 11.5(8) . .
O1 C1 C2A C7A -166.6(5) . .
O2 C1 C2A C3A -170.3(5) . .
O1 C1 C2A C3A 11.6(8) . .
C3A C2A C7A C6A 0.0 . .
C1 C2A C7A C6A 178.2(8) . .
C2A C7A C6A C5A 0.0 . .
C4A C5A C6A C7A 0.0 . .
C8A C5A C6A C7A -177.0(8) . .
